data_4347288
loop_
_publ_author_name
'Bachmann, Michael'
'Suter, Dominik'
'Blacque, Olivier'
'Venkatesan, Koushik'

_publ_section_title
;
 Tunable and Efficient White Light Phosphorescent Emission Based on Single
 Component N-Heterocyclic Carbene Platinum(II) Complexes.
;
_journal_issue 10
_journal_name_full 'Inorganic chemistry'
_journal_page_first 4733
_journal_page_last 4745
_journal_paper_doi 10.1021/acs.inorgchem.5b02962
_journal_volume 55
_journal_year 2016
_chemical_formula_moiety 'C27 H21 F2 N3 Pt'
_chemical_formula_sum 'C27 H21 F2 N3 Pt'
_chemical_formula_weight 620.56
_chemical_name_systematic
'Bis[(4-<i>tert</i>-butylphenyl)ethynyl][1-(1-methyethyl)-3-(pyridin-2-yl-\k<i>N</i>)-2,3-dihydro-1H-imidazol-2-yl-\k<i>C</i>^2^] platinum(II)'
_space_group_crystal_system triclinic
_space_group_IT_number 2
_space_group_name_Hall '-P 1'
_space_group_name_H-M_alt 'P -1'
_atom_sites_solution_hydrogens geom
_atom_sites_solution_primary direct
_audit_creation_date 2014-11-27
_audit_creation_method
;
Olex2 1.2
(compiled 2014.08.28 svn.r2986 for OlexSys, GUI svn.r4874)
;
_cell_angle_alpha 112.588(3)
_cell_angle_beta 105.915(3)
_cell_angle_gamma 97.166(3)
_cell_formula_units_Z 4
_cell_length_a 12.2534(4)
_cell_length_b 14.7691(5)
_cell_length_c 14.9032(4)
_cell_measurement_reflns_used 17838
_cell_measurement_temperature 183(1)
_cell_measurement_theta_max 32.8
_cell_measurement_theta_min 2.3
_cell_volume 2312.93(15)
_computing_cell_refinement
;
CrysAlisPro, version 1.171.37.31 (Agilent Technologies, 2012)
;
_computing_data_collection
;
CrysAlisPro, version 1.171.37.31 (Agilent Technologies, 2012)
;
_computing_data_reduction
;
CrysAlisPro, version 1.171.36.20 (Agilent Technologies, 2012)
;
_computing_molecular_graphics
;
<i>Mercury</i> (Macrae et al., 2006)
;
_computing_publication_material
; 
Olex2 (Dolomanov et al., 2009), <i>PLATON for Windows</i> (Spek, 2003) and
<i>publCIF</i> (Westrip, 2010)
;
_computing_structure_refinement ' SHELXL2013 (Sheldrick, 2008)'
_computing_structure_solution
;
SHELXS97 (Sheldrick, 2008)
;
_diffrn_ambient_environment N~2~
_diffrn_ambient_temperature 183(1)
_diffrn_detector 'CCD plate'
_diffrn_detector_area_resol_mean 10.4498
_diffrn_detector_type Ruby
_diffrn_measured_fraction_theta_full 0.999
_diffrn_measured_fraction_theta_max 0.999
_diffrn_measurement_details
;
#__ type_ start__ end____ width___ exp.time_
  1 omega -110.00  -35.00   1.0000   40.0000
omega____ theta____ kappa____ phi______ frames
    -      -19.6537 -178.0000   60.0000 75

#__ type_ start__ end____ width___ exp.time_
  2 omega  -25.00   22.00   1.0000   40.0000
omega____ theta____ kappa____ phi______ frames
    -      -19.6537  -99.0000  -90.0000 47

#__ type_ start__ end____ width___ exp.time_
  3 omega   -9.00   95.00   1.0000   40.0000
omega____ theta____ kappa____ phi______ frames
    -       20.5912   57.0000   90.0000 104

#__ type_ start__ end____ width___ exp.time_
  4 omega   -6.00   96.00   1.0000   40.0000
omega____ theta____ kappa____ phi______ frames
    -       20.5912   38.0000  -60.0000 102

#__ type_ start__ end____ width___ exp.time_
  5 omega  -61.00   67.00   1.0000   40.0000
omega____ theta____ kappa____ phi______ frames
    -       20.5912  -19.0000  -60.0000 128

#__ type_ start__ end____ width___ exp.time_
  6 omega -110.00  -35.00   1.0000   40.0000
omega____ theta____ kappa____ phi______ frames
    -      -19.6537 -178.0000    0.0000 75

#__ type_ start__ end____ width___ exp.time_
  7 omega  -25.00   22.00   1.0000   40.0000
omega____ theta____ kappa____ phi______ frames
    -      -19.6537  -99.0000  120.0000 47

#__ type_ start__ end____ width___ exp.time_
  8 omega   -6.00   96.00   1.0000   40.0000
omega____ theta____ kappa____ phi______ frames
    -       20.5912   38.0000   30.0000 102

#__ type_ start__ end____ width___ exp.time_
  9 omega   32.00   85.00   1.0000   40.0000
omega____ theta____ kappa____ phi______ frames
    -       20.5912 -178.0000   60.0000 53

#__ type_ start__ end____ width___ exp.time_
 10 omega   32.00   57.00   1.0000   40.0000
omega____ theta____ kappa____ phi______ frames
    -       20.5912 -178.0000  -30.0000 25
;
_diffrn_measurement_device 'four-circle diffractometer'
_diffrn_measurement_device_type 'Xcalibur, Ruby'
_diffrn_measurement_method '\w scans'
_diffrn_orient_matrix_UB_11 -0.0548484000
_diffrn_orient_matrix_UB_12 0.0111604000
_diffrn_orient_matrix_UB_13 -0.0152339000
_diffrn_orient_matrix_UB_21 0.0288602000
_diffrn_orient_matrix_UB_22 0.0452186000
_diffrn_orient_matrix_UB_23 0.0008738000
_diffrn_orient_matrix_UB_31 -0.0065389000
_diffrn_orient_matrix_UB_32 -0.0270398000
_diffrn_orient_matrix_UB_33 -0.0529085000
_diffrn_radiation_monochromator graphite
_diffrn_radiation_probe x-ray
_diffrn_radiation_type MoK\a
_diffrn_radiation_wavelength 0.71073
_diffrn_reflns_av_R_equivalents 0.0433
_diffrn_reflns_av_unetI/netI 0.0413
_diffrn_reflns_Laue_measured_fraction_full 0.999
_diffrn_reflns_Laue_measured_fraction_max 0.999
_diffrn_reflns_limit_h_max 17
_diffrn_reflns_limit_h_min -17
_diffrn_reflns_limit_k_max 21
_diffrn_reflns_limit_k_min -21
_diffrn_reflns_limit_l_max 21
_diffrn_reflns_limit_l_min -21
_diffrn_reflns_number 52346
_diffrn_reflns_point_group_measured_fraction_full 0.999
_diffrn_reflns_point_group_measured_fraction_max 0.999
_diffrn_reflns_theta_full 25.242
_diffrn_reflns_theta_max 30.507
_diffrn_reflns_theta_min 2.610
_diffrn_source 'Enhance (Mo) X-ray Source'
_exptl_absorpt_coefficient_mu 6.102
_exptl_absorpt_correction_T_max 0.518
_exptl_absorpt_correction_T_min 0.333
_exptl_absorpt_correction_type analytical
_exptl_absorpt_process_details
;
CrysAlisPro, Agilent Technologies,
Version 1.171.36.20 (release 27-06-2012 CrysAlis171 .NET)
(compiled Jul 11 2012,15:38:31)
Analytical numeric absorption correction using a multifaceted crystal
model based on expressions derived by R.C. Clark & J.S. Reid.
(Clark, R. C. & Reid, J. S. (1995). Acta Cryst. A51, 887-897)
;
_exptl_crystal_colour yellow
_exptl_crystal_density_diffrn 1.782
_exptl_crystal_description block
_exptl_crystal_F_000 1200
_exptl_crystal_size_max 0.28
_exptl_crystal_size_mid 0.19
_exptl_crystal_size_min 0.13
_refine_diff_density_max 1.979
_refine_diff_density_min -0.976
_refine_diff_density_rms 0.132
_refine_ls_extinction_method none
_refine_ls_goodness_of_fit_ref 1.054
_refine_ls_hydrogen_treatment constr
_refine_ls_matrix_type full
_refine_ls_number_parameters 599
_refine_ls_number_reflns 14118
_refine_ls_number_restraints 0
_refine_ls_restrained_S_all 1.054
_refine_ls_R_factor_all 0.0454
_refine_ls_R_factor_gt 0.0291
_refine_ls_shift/su_max 0.001
_refine_ls_shift/su_mean 0.000
_refine_ls_structure_factor_coef Fsqd
_refine_ls_weighting_details 'w=1/[\s^2^(Fo^2^)+(0.0235P)^2^+1.5364P] where P=(Fo^2^+2Fc^2^)/3'
_refine_ls_weighting_scheme calc
_refine_ls_wR_factor_gt 0.0594
_refine_ls_wR_factor_ref 0.0668
_reflns_Friedel_coverage 0.000
_reflns_number_gt 11132
_reflns_number_total 14118
_cod_data_source_file ic5b02962_si_004.cif
_cod_data_source_block 3
_cod_original_cell_volume 2312.93(14)
_cod_database_code 4347288
_shelxl_version_number 2014/6
_shelx_space_group_comment
;
The symmetry employed for this shelxl refinement is uniquely defined
by the following loop, which should always be used as a source of
symmetry information in preference to the above space-group names.
They are only intended as comments.
;
_olex2_refinement_description
;
1. Fixed Uiso
 At 1.2 times of:
  All C(H) groups
 At 1.5 times of:
  All C(H,H,H) groups
2.a Ternary CH refined with riding coordinates:
 C36(H36), C9(H9)
2.b Aromatic/amide H refined with riding coordinates:
 C28(H28), C29(H29), C30(H30), C31(H31), C34(H34), C35(H35), C42(H42),
 C43(H43), C45(H45), C46(H46), C50(H50), C51(H51), C53(H53), C54(H54), C1(H1),
 C2(H2), C3(H3), C4(H4), C7(H7), C8(H8), C15(H15), C16(H16), C18(H18), C19(H19),
  C23(H23), C24(H24), C26(H26), C27(H27)
2.c Idealised Me refined as rotating group:
 C37(H37A,H37B,H37C), C38(H38A,H38B,H38C), C10(H10A,H10B,H10C), C11(H11A,H11B,
 H11C)
;

loop_
_space_group_symop_operation_xyz
'x, y, z'
'-x, -y, -z'

loop_
_atom_site_label
_atom_site_type_symbol
_atom_site_fract_x
_atom_site_fract_y
_atom_site_fract_z
_atom_site_U_iso_or_equiv
_atom_site_adp_type
_atom_site_occupancy
_atom_site_site_symmetry_order
_atom_site_calc_flag
_atom_site_refinement_flags_posn
C28 C 0.7832(3) 0.5732(3) 0.4453(3) 0.0294(7) Uani 1 1 d .
H28 H 0.7198 0.5535 0.3845 0.035 Uiso 1 1 calc R
C29 C 0.8189(4) 0.4994(3) 0.4717(3) 0.0355(8) Uani 1 1 d .
H29 H 0.7802 0.4312 0.4296 0.043 Uiso 1 1 calc R
C30 C 0.9134(4) 0.5283(3) 0.5621(3) 0.0394(9) Uani 1 1 d .
H30 H 0.9375 0.4797 0.5824 0.047 Uiso 1 1 calc R
C31 C 0.9713(4) 0.6296(3) 0.6217(3) 0.0353(8) Uani 1 1 d .
H31 H 1.0364 0.6507 0.6817 0.042 Uiso 1 1 calc R
C32 C 0.9299(3) 0.6987(3) 0.5894(3) 0.0260(7) Uani 1 1 d .
C33 C 0.9220(3) 0.8670(3) 0.6127(3) 0.0271(7) Uani 1 1 d .
C34 C 1.0880(3) 0.9557(3) 0.7525(3) 0.0365(9) Uani 1 1 d .
H34 H 1.1478 1.0106 0.8060 0.044 Uiso 1 1 calc R
C35 C 1.0800(3) 0.8577(3) 0.7300(3) 0.0342(8) Uani 1 1 d .
H35 H 1.1321 0.8312 0.7646 0.041 Uiso 1 1 calc R
C36 C 0.9690(4) 1.0570(3) 0.6807(3) 0.0387(9) Uani 1 1 d .
H36 H 0.8959 1.0405 0.6231 0.046 Uiso 1 1 calc R
C37 C 0.9541(5) 1.1229(4) 0.7800(4) 0.0703(16) Uani 1 1 d .
H37A H 0.8956 1.0845 0.7925 0.105 Uiso 1 1 calc GR
H37B H 0.9297 1.1804 0.7746 0.105 Uiso 1 1 calc GR
H37C H 1.0274 1.1458 0.8366 0.105 Uiso 1 1 calc GR
C38 C 1.0677(5) 1.1105(4) 0.6620(4) 0.0659(15) Uani 1 1 d .
H38A H 1.1378 1.1363 0.7223 0.099 Uiso 1 1 calc GR
H38B H 1.0466 1.1658 0.6487 0.099 Uiso 1 1 calc GR
H38C H 1.0815 1.0635 0.6032 0.099 Uiso 1 1 calc GR
C39 C 0.6464(3) 0.6997(3) 0.3494(3) 0.0282(7) Uani 1 1 d .
C40 C 0.5746(3) 0.6385(3) 0.2707(3) 0.0319(8) Uani 1 1 d .
C41 C 0.4869(3) 0.5605(3) 0.1743(3) 0.0295(7) Uani 1 1 d .
C42 C 0.5149(4) 0.4746(3) 0.1140(3) 0.0364(9) Uani 1 1 d .
H42 H 0.5912 0.4684 0.1349 0.044 Uiso 1 1 calc R
C43 C 0.4325(4) 0.3987(3) 0.0242(3) 0.0427(10) Uani 1 1 d .
H43 H 0.4521 0.3411 -0.0146 0.051 Uiso 1 1 calc R
C44 C 0.3213(4) 0.4098(3) -0.0067(3) 0.0454(10) Uani 1 1 d .
C45 C 0.2900(4) 0.4936(3) 0.0478(3) 0.0435(10) Uani 1 1 d .
H45 H 0.2143 0.5003 0.0241 0.052 Uiso 1 1 calc R
C46 C 0.3732(3) 0.5688(3) 0.1393(3) 0.0371(9) Uani 1 1 d .
H46 H 0.3523 0.6257 0.1779 0.045 Uiso 1 1 calc R
C47 C 0.7288(3) 0.9113(3) 0.4784(3) 0.0266(7) Uani 1 1 d .
C48 C 0.7024(3) 0.9885(3) 0.4838(3) 0.0303(8) Uani 1 1 d .
C49 C 0.6889(3) 1.0885(3) 0.4977(3) 0.0302(7) Uani 1 1 d .
C50 C 0.6096(3) 1.1299(3) 0.5419(3) 0.0337(8) Uani 1 1 d .
H50 H 0.5604 1.0908 0.5587 0.040 Uiso 1 1 calc R
C51 C 0.6024(4) 1.2282(3) 0.5615(3) 0.0406(9) Uani 1 1 d .
H51 H 0.5499 1.2557 0.5916 0.049 Uiso 1 1 calc R
C52 C 0.6748(4) 1.2836(3) 0.5351(4) 0.0462(11) Uani 1 1 d .
C53 C 0.7524(4) 1.2459(3) 0.4893(4) 0.0539(12) Uani 1 1 d .
H53 H 0.7992 1.2850 0.4708 0.065 Uiso 1 1 calc R
C54 C 0.7593(4) 1.1476(3) 0.4711(3) 0.0441(10) Uani 1 1 d .
H54 H 0.8119 1.1209 0.4405 0.053 Uiso 1 1 calc R
F3 F 0.2397(3) 0.3349(2) -0.0948(2) 0.0699(8) Uani 1 1 d .
F4 F 0.6690(3) 1.3804(2) 0.5534(3) 0.0706(9) Uani 1 1 d .
N4 N 0.8361(2) 0.6724(2) 0.5035(2) 0.0240(6) Uani 1 1 d .
N5 N 0.9785(3) 0.8041(2) 0.6447(2) 0.0283(6) Uani 1 1 d .
N6 N 0.9907(3) 0.9606(2) 0.6812(2) 0.0316(7) Uani 1 1 d .
Pt2 Pt 0.77880(2) 0.79280(2) 0.48341(2) 0.02273(4) Uani 1 1 d .
C1 C 0.5227(3) 0.3772(3) 0.2928(3) 0.0320(8) Uani 1 1 d .
H1 H 0.5709 0.4048 0.2662 0.038 Uiso 1 1 calc R
C2 C 0.4620(4) 0.4359(3) 0.3449(3) 0.0389(9) Uani 1 1 d .
H2 H 0.4677 0.5020 0.3523 0.047 Uiso 1 1 calc R
C3 C 0.3921(4) 0.3958(3) 0.3864(3) 0.0426(10) Uani 1 1 d .
H3 H 0.3513 0.4351 0.4233 0.051 Uiso 1 1 calc R
C4 C 0.3834(4) 0.2973(3) 0.3727(3) 0.0368(9) Uani 1 1 d .
H4 H 0.3374 0.2688 0.4003 0.044 Uiso 1 1 calc R
C5 C 0.4447(3) 0.2420(3) 0.3167(3) 0.0286(7) Uani 1 1 d .
C6 C 0.4882(3) 0.0869(3) 0.2228(2) 0.0258(7) Uani 1 1 d .
C7 C 0.3865(4) -0.0180(3) 0.2652(3) 0.0360(9) Uani 1 1 d .
H7 H 0.3551 -0.0774 0.2676 0.043 Uiso 1 1 calc R
C8 C 0.3732(4) 0.0741(3) 0.3165(3) 0.0367(9) Uani 1 1 d .
H8 H 0.3306 0.0912 0.3608 0.044 Uiso 1 1 calc R
C9 C 0.4909(3) -0.0954(3) 0.1401(3) 0.0288(7) Uani 1 1 d .
H9 H 0.5094 -0.0785 0.0876 0.035 Uiso 1 1 calc R
C10 C 0.3893(4) -0.1896(3) 0.0850(3) 0.0432(10) Uani 1 1 d .
H10A H 0.3765 -0.2125 0.1343 0.065 Uiso 1 1 calc GR
H10B H 0.4072 -0.2420 0.0330 0.065 Uiso 1 1 calc GR
H10C H 0.3197 -0.1740 0.0526 0.065 Uiso 1 1 calc GR
C11 C 0.6011(4) -0.1088(3) 0.2054(3) 0.0465(11) Uani 1 1 d .
H11A H 0.6621 -0.0467 0.2385 0.070 Uiso 1 1 calc GR
H11B H 0.6262 -0.1624 0.1616 0.070 Uiso 1 1 calc GR
H11C H 0.5847 -0.1257 0.2572 0.070 Uiso 1 1 calc GR
C12 C 0.7018(3) 0.2887(3) 0.1842(2) 0.0266(7) Uani 1 1 d .
C13 C 0.7665(3) 0.3515(3) 0.1836(3) 0.0345(8) Uani 1 1 d .
C14 C 0.8555(3) 0.4243(3) 0.1795(3) 0.0343(8) Uani 1 1 d .
C15 C 0.8688(4) 0.5283(3) 0.2256(3) 0.0442(10) Uani 1 1 d .
H15 H 0.8168 0.5535 0.2578 0.053 Uiso 1 1 calc R
C16 C 0.9575(5) 0.5953(4) 0.2247(4) 0.0587(13) Uani 1 1 d .
H16 H 0.9649 0.6648 0.2556 0.070 Uiso 1 1 calc R
C17 C 1.0321(5) 0.5587(5) 0.1791(6) 0.081(2) Uani 1 1 d .
C18 C 1.0220(5) 0.4557(5) 0.1299(6) 0.088(2) Uani 1 1 d .
H18 H 1.0742 0.4319 0.0973 0.106 Uiso 1 1 calc R
C19 C 0.9336(5) 0.3895(4) 0.1303(5) 0.0680(16) Uani 1 1 d .
H19 H 0.9256 0.3201 0.0971 0.082 Uiso 1 1 calc R
C20 C 0.6520(3) 0.0779(3) 0.1030(3) 0.0273(7) Uani 1 1 d .
C21 C 0.6907(3) 0.0182(3) 0.0470(3) 0.0281(7) Uani 1 1 d .
C22 C 0.7400(3) -0.0533(3) -0.0156(3) 0.0290(7) Uani 1 1 d .
C23 C 0.8180(4) -0.0222(3) -0.0556(3) 0.0422(10) Uani 1 1 d .
H23 H 0.8370 0.0456 -0.0430 0.051 Uiso 1 1 calc R
C24 C 0.8695(4) -0.0895(4) -0.1146(4) 0.0519(12) Uani 1 1 d .
H24 H 0.9223 -0.0675 -0.1411 0.062 Uiso 1 1 calc R
C25 C 0.8399(4) -0.1886(4) -0.1322(3) 0.0463(11) Uani 1 1 d .
C26 C 0.7620(4) -0.2239(3) -0.0952(3) 0.0456(10) Uani 1 1 d .
H26 H 0.7432 -0.2919 -0.1086 0.055 Uiso 1 1 calc R
C27 C 0.7122(4) -0.1558(3) -0.0375(3) 0.0371(9) Uani 1 1 d .
H27 H 0.6585 -0.1788 -0.0124 0.045 Uiso 1 1 calc R
F1 F 1.1203(3) 0.6229(3) 0.1762(4) 0.1159(15) Uani 1 1 d .
F2 F 0.8873(3) -0.2562(2) -0.1917(2) 0.0704(9) Uani 1 1 d .
N1 N 0.5150(3) 0.2804(2) 0.2788(2) 0.0266(6) Uani 1 1 d .
N2 N 0.4356(3) 0.1389(2) 0.2904(2) 0.0275(6) Uani 1 1 d .
N3 N 0.4558(3) -0.0093(2) 0.2073(2) 0.0292(6) Uani 1 1 d .
Pt1 Pt 0.59142(2) 0.17866(2) 0.19139(2) 0.02272(4) Uani 1 1 d .

loop_
_atom_site_aniso_label
_atom_site_aniso_U_11
_atom_site_aniso_U_22
_atom_site_aniso_U_33
_atom_site_aniso_U_23
_atom_site_aniso_U_13
_atom_site_aniso_U_12
C28 0.0340(19) 0.0260(19) 0.0319(18) 0.0132(15) 0.0153(15) 0.0104(15)
C29 0.043(2) 0.024(2) 0.044(2) 0.0154(17) 0.0189(18) 0.0125(16)
C30 0.055(3) 0.033(2) 0.047(2) 0.0250(19) 0.025(2) 0.0242(19)
C31 0.039(2) 0.039(2) 0.0359(19) 0.0199(18) 0.0155(17) 0.0208(18)
C32 0.0299(18) 0.0251(18) 0.0266(16) 0.0111(14) 0.0145(14) 0.0099(14)
C33 0.0291(18) 0.0250(18) 0.0280(17) 0.0113(14) 0.0118(14) 0.0064(14)
C34 0.0295(19) 0.037(2) 0.0329(19) 0.0123(17) 0.0033(15) 0.0035(16)
C35 0.0277(19) 0.040(2) 0.0313(18) 0.0144(17) 0.0072(15) 0.0086(16)
C36 0.038(2) 0.024(2) 0.045(2) 0.0131(17) 0.0065(17) 0.0030(16)
C37 0.099(5) 0.049(3) 0.096(4) 0.036(3) 0.068(4) 0.037(3)
C38 0.099(4) 0.043(3) 0.086(4) 0.037(3) 0.062(4) 0.024(3)
C39 0.0325(19) 0.0230(18) 0.0363(19) 0.0166(16) 0.0157(15) 0.0109(14)
C40 0.038(2) 0.035(2) 0.0325(18) 0.0204(17) 0.0157(16) 0.0157(17)
C41 0.036(2) 0.0264(19) 0.0282(17) 0.0141(15) 0.0115(15) 0.0065(15)
C42 0.039(2) 0.039(2) 0.040(2) 0.0219(18) 0.0155(17) 0.0156(18)
C43 0.060(3) 0.028(2) 0.039(2) 0.0118(18) 0.019(2) 0.0126(19)
C44 0.054(3) 0.036(2) 0.032(2) 0.0113(18) 0.0058(19) -0.0015(19)
C45 0.031(2) 0.051(3) 0.044(2) 0.022(2) 0.0067(18) 0.0081(19)
C46 0.037(2) 0.037(2) 0.0349(19) 0.0128(17) 0.0111(17) 0.0132(17)
C47 0.0250(17) 0.0285(19) 0.0283(16) 0.0136(15) 0.0114(14) 0.0057(14)
C48 0.0345(19) 0.030(2) 0.0299(17) 0.0146(16) 0.0141(15) 0.0098(15)
C49 0.0334(19) 0.0277(19) 0.0283(17) 0.0133(15) 0.0074(15) 0.0084(15)
C50 0.038(2) 0.031(2) 0.039(2) 0.0194(17) 0.0171(17) 0.0123(16)
C51 0.043(2) 0.036(2) 0.049(2) 0.019(2) 0.0213(19) 0.0194(19)
C52 0.062(3) 0.029(2) 0.059(3) 0.023(2) 0.027(2) 0.024(2)
C53 0.068(3) 0.033(2) 0.083(3) 0.035(2) 0.045(3) 0.016(2)
C54 0.052(3) 0.036(2) 0.060(3) 0.026(2) 0.034(2) 0.019(2)
F3 0.070(2) 0.0499(18) 0.0479(15) 0.0048(13) -0.0062(14) -0.0080(14)
F4 0.097(2) 0.0330(15) 0.111(2) 0.0394(17) 0.059(2) 0.0349(16)
N4 0.0277(15) 0.0217(15) 0.0276(14) 0.0117(12) 0.0134(12) 0.0114(11)
N5 0.0273(15) 0.0304(17) 0.0274(14) 0.0134(13) 0.0083(12) 0.0089(12)
N6 0.0282(16) 0.0257(16) 0.0348(16) 0.0112(13) 0.0076(13) 0.0019(12)
Pt2 0.02517(7) 0.02087(7) 0.02474(6) 0.01138(5) 0.01020(5) 0.00675(5)
C1 0.043(2) 0.0261(19) 0.0334(18) 0.0148(16) 0.0200(17) 0.0100(16)
C2 0.054(3) 0.028(2) 0.046(2) 0.0177(18) 0.028(2) 0.0183(18)
C3 0.055(3) 0.035(2) 0.050(2) 0.017(2) 0.035(2) 0.022(2)
C4 0.045(2) 0.033(2) 0.042(2) 0.0169(18) 0.0266(19) 0.0134(17)
C5 0.0330(19) 0.0272(19) 0.0271(16) 0.0115(15) 0.0137(14) 0.0076(14)
C6 0.0306(18) 0.0256(18) 0.0234(15) 0.0117(14) 0.0109(13) 0.0086(14)
C7 0.048(2) 0.029(2) 0.040(2) 0.0183(17) 0.0254(18) 0.0065(17)
C8 0.045(2) 0.037(2) 0.038(2) 0.0198(18) 0.0246(18) 0.0089(18)
C9 0.040(2) 0.0220(18) 0.0252(16) 0.0098(14) 0.0124(15) 0.0099(15)
C10 0.052(3) 0.027(2) 0.039(2) 0.0074(18) 0.0129(19) 0.0029(18)
C11 0.052(3) 0.039(3) 0.037(2) 0.0102(19) 0.0063(19) 0.019(2)
C12 0.0326(18) 0.0240(18) 0.0250(16) 0.0093(14) 0.0122(14) 0.0132(14)
C13 0.038(2) 0.037(2) 0.0317(18) 0.0169(17) 0.0134(16) 0.0151(17)
C14 0.035(2) 0.034(2) 0.041(2) 0.0225(18) 0.0134(17) 0.0099(16)
C15 0.050(3) 0.035(2) 0.050(2) 0.020(2) 0.022(2) 0.0062(19)
C16 0.065(3) 0.038(3) 0.080(4) 0.030(3) 0.032(3) 0.009(2)
C17 0.045(3) 0.078(4) 0.168(6) 0.094(5) 0.050(4) 0.019(3)
C18 0.081(4) 0.065(4) 0.178(7) 0.071(5) 0.098(5) 0.039(3)
C19 0.067(3) 0.048(3) 0.127(5) 0.050(3) 0.066(4) 0.030(3)
C20 0.0287(18) 0.0259(18) 0.0248(16) 0.0091(14) 0.0099(14) 0.0039(14)
C21 0.0281(18) 0.0287(19) 0.0264(16) 0.0113(15) 0.0093(14) 0.0077(14)
C22 0.0307(18) 0.032(2) 0.0237(16) 0.0113(15) 0.0091(14) 0.0124(15)
C23 0.048(2) 0.040(2) 0.054(2) 0.021(2) 0.036(2) 0.0168(19)
C24 0.052(3) 0.059(3) 0.061(3) 0.027(3) 0.040(2) 0.022(2)
C25 0.055(3) 0.052(3) 0.040(2) 0.016(2) 0.025(2) 0.032(2)
C26 0.064(3) 0.036(2) 0.046(2) 0.018(2) 0.027(2) 0.023(2)
C27 0.041(2) 0.037(2) 0.036(2) 0.0129(18) 0.0210(17) 0.0136(18)
F1 0.088(3) 0.081(3) 0.235(5) 0.097(3) 0.099(3) 0.023(2)
F2 0.090(2) 0.072(2) 0.0724(19) 0.0270(16) 0.0548(18) 0.0552(19)
N1 0.0309(15) 0.0225(15) 0.0264(14) 0.0074(12) 0.0150(12) 0.0066(12)
N2 0.0354(16) 0.0229(15) 0.0281(14) 0.0107(12) 0.0173(13) 0.0086(12)
N3 0.0348(17) 0.0261(16) 0.0303(15) 0.0142(13) 0.0136(13) 0.0092(13)
Pt1 0.02592(7) 0.02247(7) 0.02246(6) 0.01015(5) 0.01153(5) 0.00731(5)

loop_
_atom_type_symbol
_atom_type_description
_atom_type_scat_dispersion_real
_atom_type_scat_dispersion_imag
_atom_type_scat_source
C C 0.0033 0.0016 'International Tables Vol C Tables 4.2.6.8 and 6.1.1.4'
H H 0.0000 0.0000 'International Tables Vol C Tables 4.2.6.8 and 6.1.1.4'
F F 0.0171 0.0103 'International Tables Vol C Tables 4.2.6.8 and 6.1.1.4'
N N 0.0061 0.0033 'International Tables Vol C Tables 4.2.6.8 and 6.1.1.4'
Pt Pt -1.7033 8.3905 'International Tables Vol C Tables 4.2.6.8 and 6.1.1.4'

loop_
_exptl_crystal_face_index_h
_exptl_crystal_face_index_k
_exptl_crystal_face_index_l
_exptl_crystal_face_perp_dist
_exptl_oxdiff_crystal_face_indexfrac_h
_exptl_oxdiff_crystal_face_indexfrac_k
_exptl_oxdiff_crystal_face_indexfrac_l
_exptl_oxdiff_crystal_face_x
_exptl_oxdiff_crystal_face_y
_exptl_oxdiff_crystal_face_z
0 -1 0 0.0641 0.0000 -1.0000 0.0000 -0.0112 -0.0452 0.0270
0 1 0 0.0641 -0.0000 1.0000 -0.0000 0.0112 0.0452 -0.0270
-1 0 0 0.0726 -1.0000 -0.0000 0.0000 0.0548 -0.0289 0.0065
-1 2 -2 0.1056 -1.0000 2.0000 -2.0000 0.1076 0.0598 0.0583
0 -1 2 0.1254 -0.0000 -1.0000 2.0000 -0.0416 -0.0435 -0.0788
1 0 -1 0.0788 1.0000 0.0000 -1.0000 -0.0396 0.0280 0.0464
-1 -1 3 0.1080 -1.0000 -1.0000 3.0000 -0.0020 -0.0715 -0.1251
1 2 0 0.0716 1.0000 2.0000 -0.0000 -0.0325 0.1193 -0.0606
2 0 1 0.1167 2.0000 0.0000 1.0000 -0.1249 0.0586 -0.0660
-2 3 1 0.0679 -2.0000 3.0000 1.0000 0.1279 0.0788 -0.1210
1 -1 4 0.1115 1.0000 -1.0000 4.0000 -0.1269 -0.0129 -0.1911
-3 1 1 0.0646 -3.0000 1.0000 1.0000 0.1605 -0.0405 -0.0603
1 1 -2 0.0905 1.0000 1.0000 -2.0000 -0.0132 0.0723 0.0722

loop_
_geom_angle_atom_site_label_1
_geom_angle_atom_site_label_2
_geom_angle_atom_site_label_3
_geom_angle
C29 C28 H28 118.6
N4 C28 H28 118.6
N4 C28 C29 122.8(3)
C28 C29 H29 120.6
C28 C29 C30 118.9(4)
C30 C29 H29 120.6
C29 C30 H30 120.3
C31 C30 C29 119.5(4)
C31 C30 H30 120.3
C30 C31 H31 121.1
C30 C31 C32 117.9(4)
C32 C31 H31 121.1
C31 C32 N5 123.5(3)
N4 C32 C31 123.5(3)
N4 C32 N5 112.9(3)
N5 C33 Pt2 113.8(2)
N6 C33 N5 103.4(3)
N6 C33 Pt2 142.7(3)
C35 C34 H34 126.2
C35 C34 N6 107.7(3)
N6 C34 H34 126.2
C34 C35 H35 127.1
C34 C35 N5 105.8(3)
N5 C35 H35 127.1
C37 C36 H36 108.2
C37 C36 C38 111.8(4)
C38 C36 H36 108.2
N6 C36 H36 108.2
N6 C36 C37 110.7(3)
N6 C36 C38 109.7(3)
C36 C37 H37A 109.5
C36 C37 H37B 109.5
C36 C37 H37C 109.5
H37A C37 H37B 109.5
H37A C37 H37C 109.5
H37B C37 H37C 109.5
C36 C38 H38A 109.5
C36 C38 H38B 109.5
C36 C38 H38C 109.5
H38A C38 H38B 109.5
H38A C38 H38C 109.5
H38B C38 H38C 109.5
C40 C39 Pt2 173.9(3)
C39 C40 C41 178.3(4)
C42 C41 C40 120.8(3)
C46 C41 C40 121.6(3)
C46 C41 C42 117.7(3)
C41 C42 H42 119.2
C43 C42 C41 121.7(4)
C43 C42 H42 119.2
C42 C43 H43 120.7
C44 C43 C42 118.5(4)
C44 C43 H43 120.7
C45 C44 C43 122.2(4)
F3 C44 C43 118.7(4)
F3 C44 C45 119.1(4)
C44 C45 H45 120.6
C44 C45 C46 118.8(4)
C46 C45 H45 120.6
C41 C46 C45 121.1(4)
C41 C46 H46 119.5
C45 C46 H46 119.5
C48 C47 Pt2 174.7(3)
C47 C48 C49 171.6(4)
C50 C49 C48 121.5(3)
C54 C49 C48 120.2(3)
C54 C49 C50 118.2(3)
C49 C50 H50 119.3
C51 C50 C49 121.4(4)
C51 C50 H50 119.3
C50 C51 H51 121.0
C52 C51 C50 118.1(4)
C52 C51 H51 121.0
C51 C52 C53 123.0(4)
F4 C52 C51 119.0(4)
F4 C52 C53 118.0(4)
C52 C53 H53 120.9
C52 C53 C54 118.3(4)
C54 C53 H53 120.9
C49 C54 H54 119.4
C53 C54 C49 121.1(4)
C53 C54 H54 119.4
C28 N4 C32 117.5(3)
C28 N4 Pt2 126.7(2)
C32 N4 Pt2 115.5(2)
C33 N5 C32 118.9(3)
C33 N5 C35 112.0(3)
C35 N5 C32 129.1(3)
C33 N6 C34 111.1(3)
C33 N6 C36 125.2(3)
C34 N6 C36 123.7(3)
C33 Pt2 C39 171.01(13)
C33 Pt2 N4 78.62(13)
C39 Pt2 N4 92.96(12)
C47 Pt2 C33 97.41(14)
C47 Pt2 C39 91.18(14)
C47 Pt2 N4 174.75(12)
C2 C1 H1 118.9
N1 C1 H1 118.9
N1 C1 C2 122.1(3)
C1 C2 H2 120.4
C1 C2 C3 119.2(4)
C3 C2 H2 120.4
C2 C3 H3 120.3
C4 C3 C2 119.3(4)
C4 C3 H3 120.3
C3 C4 H4 120.9
C3 C4 C5 118.1(4)
C5 C4 H4 120.9
C4 C5 N2 123.5(3)
N1 C5 C4 123.2(3)
N1 C5 N2 113.3(3)
N2 C6 Pt1 112.8(2)
N3 C6 N2 104.3(3)
N3 C6 Pt1 142.6(3)
C8 C7 H7 126.1
C8 C7 N3 107.8(3)
N3 C7 H7 126.1
C7 C8 H8 127.0
C7 C8 N2 106.1(3)
N2 C8 H8 127.0
C10 C9 H9 108.2
C10 C9 C11 113.3(3)
C11 C9 H9 108.2
N3 C9 H9 108.2
N3 C9 C10 109.6(3)
N3 C9 C11 109.2(3)
C9 C10 H10A 109.5
C9 C10 H10B 109.5
C9 C10 H10C 109.5
H10A C10 H10B 109.5
H10A C10 H10C 109.5
H10B C10 H10C 109.5
C9 C11 H11A 109.5
C9 C11 H11B 109.5
C9 C11 H11C 109.5
H11A C11 H11B 109.5
H11A C11 H11C 109.5
H11B C11 H11C 109.5
C13 C12 Pt1 177.6(3)
C12 C13 C14 174.4(4)
C15 C14 C13 123.0(3)
C15 C14 C19 117.4(4)
C19 C14 C13 119.5(4)
C14 C15 H15 119.2
C16 C15 C14 121.5(4)
C16 C15 H15 119.2
C15 C16 H16 120.5
C17 C16 C15 118.9(5)
C17 C16 H16 120.5
C16 C17 C18 122.3(5)
C16 C17 F1 120.4(5)
F1 C17 C18 117.3(5)
C17 C18 H18 120.7
C19 C18 C17 118.6(5)
C19 C18 H18 120.7
C14 C19 H19 119.4
C18 C19 C14 121.2(5)
C18 C19 H19 119.4
C21 C20 Pt1 177.5(3)
C20 C21 C22 177.5(4)
C23 C22 C21 120.6(4)
C23 C22 C27 117.6(3)
C27 C22 C21 121.8(3)
C22 C23 H23 119.1
C22 C23 C24 121.8(4)
C24 C23 H23 119.1
C23 C24 H24 121.1
C25 C24 C23 117.9(4)
C25 C24 H24 121.1
C24 C25 C26 122.8(4)
C24 C25 F2 118.8(4)
F2 C25 C26 118.4(4)
C25 C26 H26 121.0
C25 C26 C27 118.1(4)
C27 C26 H26 121.0
C22 C27 H27 119.1
C26 C27 C22 121.9(4)
C26 C27 H27 119.1
C1 N1 Pt1 126.3(2)
C5 N1 C1 118.0(3)
C5 N1 Pt1 115.5(2)
C6 N2 C5 119.1(3)
C6 N2 C8 110.9(3)
C8 N2 C5 129.9(3)
C6 N3 C7 110.9(3)
C6 N3 C9 125.1(3)
C7 N3 C9 124.0(3)
C6 Pt1 C12 170.50(13)
C6 Pt1 N1 78.77(12)
C12 Pt1 N1 93.91(12)
C20 Pt1 C6 99.07(14)
C20 Pt1 C12 88.58(14)
C20 Pt1 N1 176.04(13)

loop_
_geom_bond_atom_site_label_1
_geom_bond_atom_site_label_2
_geom_bond_distance
C28 H28 0.9300
C28 C29 1.374(5)
C28 N4 1.341(4)
C29 H29 0.9300
C29 C30 1.384(6)
C30 H30 0.9300
C30 C31 1.379(6)
C31 H31 0.9300
C31 C32 1.379(5)
C32 N4 1.346(4)
C32 N5 1.404(4)
C33 N5 1.374(4)
C33 N6 1.348(4)
C33 Pt2 2.009(3)
C34 H34 0.9300
C34 C35 1.338(5)
C34 N6 1.393(5)
C35 H35 0.9300
C35 N5 1.380(4)
C36 H36 0.9800
C36 C37 1.503(6)
C36 C38 1.510(6)
C36 N6 1.483(5)
C37 H37A 0.9600
C37 H37B 0.9600
C37 H37C 0.9600
C38 H38A 0.9600
C38 H38B 0.9600
C38 H38C 0.9600
C39 C40 1.178(5)
C39 Pt2 2.017(4)
C40 C41 1.456(5)
C41 C42 1.392(5)
C41 C46 1.386(5)
C42 H42 0.9300
C42 C43 1.374(6)
C43 H43 0.9300
C43 C44 1.366(6)
C44 C45 1.362(6)
C44 F3 1.355(5)
C45 H45 0.9300
C45 C46 1.387(5)
C46 H46 0.9300
C47 C48 1.202(5)
C47 Pt2 1.946(3)
C48 C49 1.448(5)
C49 C50 1.394(5)
C49 C54 1.390(5)
C50 H50 0.9300
C50 C51 1.386(5)
C51 H51 0.9300
C51 C52 1.367(6)
C52 C53 1.370(6)
C52 F4 1.364(4)
C53 H53 0.9300
C53 C54 1.388(6)
C54 H54 0.9300
N4 Pt2 2.086(3)
C1 H1 0.9300
C1 C2 1.367(5)
C1 N1 1.350(4)
C2 H2 0.9300
C2 C3 1.384(5)
C3 H3 0.9300
C3 C4 1.375(5)
C4 H4 0.9300
C4 C5 1.379(5)
C5 N1 1.332(4)
C5 N2 1.400(4)
C6 N2 1.380(4)
C6 N3 1.337(4)
C6 Pt1 2.010(3)
C7 H7 0.9300
C7 C8 1.337(5)
C7 N3 1.393(4)
C8 H8 0.9300
C8 N2 1.386(4)
C9 H9 0.9800
C9 C10 1.513(5)
C9 C11 1.517(5)
C9 N3 1.484(4)
C10 H10A 0.9600
C10 H10B 0.9600
C10 H10C 0.9600
C11 H11A 0.9600
C11 H11B 0.9600
C11 H11C 0.9600
C12 C13 1.146(5)
C12 Pt1 2.037(4)
C13 C14 1.464(5)
C14 C15 1.387(5)
C14 C19 1.391(6)
C15 H15 0.9300
C15 C16 1.382(6)
C16 H16 0.9300
C16 C17 1.331(7)
C17 C18 1.384(8)
C17 F1 1.367(5)
C18 H18 0.9300
C18 C19 1.368(7)
C19 H19 0.9300
C20 C21 1.206(5)
C20 Pt1 1.952(3)
C21 C22 1.436(5)
C22 C23 1.376(5)
C22 C27 1.395(5)
C23 H23 0.9300
C23 C24 1.395(5)
C24 H24 0.9300
C24 C25 1.365(6)
C25 C26 1.369(6)
C25 F2 1.367(4)
C26 H26 0.9300
C26 C27 1.379(5)
C27 H27 0.9300
N1 Pt1 2.085(3)
